data_8105020
loop_
_publ_author_name
'Zhao, Ji-Xing'

_publ_section_title
;
 Synthesis and crystal structure of
 bis(2-(((4-(1-(ethoxyimino)ethyl)phenyl)imino)methyl)-5-fluorophenolato-\k2N,O)zinc(II)
 - methanol (1/1), C33H32F2N4O4Zn
;
_journal_issue 1
_journal_name_full 'Zeitschrift f\"ur Kristallographie - New Crystal Structures'
_journal_page_first 69
_journal_page_last 71
_journal_paper_doi 10.1515/ncrs-2019-0491
_journal_volume 235
_journal_year 2019
_chemical_formula_moiety 'C32 H28 F2 N4 O4 Zn, C H4 O'
_chemical_formula_sum 'C33 H32 F2 N4 O5 Zn'
_chemical_formula_weight 667.99
_space_group_crystal_system triclinic
_space_group_IT_number 2
_space_group_name_Hall '-P 1'
_space_group_name_H-M_alt 'P -1'
_atom_sites_solution_hydrogens geom
_atom_sites_solution_primary direct
_cell_angle_alpha 63.0950(10)
_cell_angle_beta 73.5640(10)
_cell_angle_gamma 78.870(2)
_cell_formula_units_Z 2
_cell_length_a 9.5132(5)
_cell_length_b 13.0781(6)
_cell_length_c 14.0448(6)
_cell_measurement_reflns_used 7224
_cell_measurement_temperature 173(2)
_cell_measurement_theta_max 26.68
_cell_measurement_theta_min 2.24
_cell_volume 1490.24(12)
_computing_molecular_graphics 'Olex2 (Dolomanov et al., 2009)'
_computing_publication_material 'Olex2 (Dolomanov et al., 2009)'
_computing_structure_refinement 'ShelXL (Sheldrick, 2008)'
_computing_structure_solution 'ShelXS-1997 (Sheldrick, 2008)'
_diffrn_ambient_temperature 173.0
_diffrn_measured_fraction_theta_full 0.984
_diffrn_measured_fraction_theta_max 0.978
_diffrn_measurement_device_type 'CCD area detector'
_diffrn_measurement_method 'phi and omega scans'
_diffrn_radiation_type MoK\a
_diffrn_radiation_wavelength 0.71073
_diffrn_reflns_av_R_equivalents 0.0738
_diffrn_reflns_av_unetI/netI 0.0593
_diffrn_reflns_Laue_measured_fraction_full 0.984
_diffrn_reflns_Laue_measured_fraction_max 0.978
_diffrn_reflns_limit_h_max 12
_diffrn_reflns_limit_h_min -12
_diffrn_reflns_limit_k_max 16
_diffrn_reflns_limit_k_min -16
_diffrn_reflns_limit_l_max 17
_diffrn_reflns_limit_l_min -17
_diffrn_reflns_number 24583
_diffrn_reflns_point_group_measured_fraction_full 0.984
_diffrn_reflns_point_group_measured_fraction_max 0.978
_diffrn_reflns_theta_full 26.000
_diffrn_reflns_theta_max 26.766
_diffrn_reflns_theta_min 2.475
_exptl_absorpt_coefficient_mu 0.886
_exptl_absorpt_correction_type none
_exptl_crystal_density_diffrn 1.489
_exptl_crystal_description block
_exptl_crystal_F_000 692
_exptl_crystal_size_max 0.210
_exptl_crystal_size_mid 0.190
_exptl_crystal_size_min 0.160
_refine_diff_density_max 0.404
_refine_diff_density_min -0.526
_refine_diff_density_rms 0.069
_refine_ls_extinction_coef .
_refine_ls_extinction_method none
_refine_ls_goodness_of_fit_ref 1.043
_refine_ls_hydrogen_treatment constr
_refine_ls_matrix_type full
_refine_ls_number_parameters 412
_refine_ls_number_reflns 6216
_refine_ls_number_restraints 0
_refine_ls_restrained_S_all 1.043
_refine_ls_R_factor_all 0.0776
_refine_ls_R_factor_gt 0.0459
_refine_ls_shift/su_max 0.000
_refine_ls_shift/su_mean 0.000
_refine_ls_structure_factor_coef Fsqd
_refine_ls_weighting_details 'w=1/[\s^2^(Fo^2^)+(0.0284P)^2^+1.2697P] where P=(Fo^2^+2Fc^2^)/3'
_refine_ls_weighting_scheme calc
_refine_ls_wR_factor_gt 0.0884
_refine_ls_wR_factor_ref 0.1004
_reflns_Friedel_coverage 0.000
_reflns_Friedel_fraction_full .
_reflns_Friedel_fraction_max .
_reflns_number_gt 4570
_reflns_number_total 6216
_reflns_threshold_expression 'I > 2\s(I)'
_cod_data_source_file suppl_ncrs-2019-0491_suppl.cif
_cod_data_source_block 1
_cod_database_code 8105020
_shelx_space_group_comment
;
The symmetry employed for this shelxl refinement is uniquely defined
by the following loop, which should always be used as a source of
symmetry information in preference to the above space-group names.
They are only intended as comments.
;
_olex2_refinement_description
;
1. Fixed Uiso
 At 1.2 times of:
  All C(H) groups
 At 1.5 times of:
  All C(H,H,H) groups, All O(H) groups
2.a Aromatic/amide H refined with riding coordinates:
 C2(H2), C4(H4), C5(H5), C7(H7), C9(H9), C10(H10), C12(H12), C13(H13),
 C18(H18), C20(H20), C21(H21), C23(H23), C25(H25), C26(H26), C28(H28), C29(H29)
2.b Idealised Me refined as rotating group:
 C15(H15A,H15B,H15C), C16(H16A,H16B,H16C), C31(H31A,H31B,H31C), C32(H32A,H32B,
 H32C), C33(H33A,H33B,H33C)
2.c Idealised tetrahedral OH refined as rotating group:
 O5(H5A)
;
_shelx_shelxl_version_number 2017/1

loop_
_space_group_symop_operation_xyz
'x, y, z'
'-x, -y, -z'

loop_
_atom_site_label
_atom_site_type_symbol
_atom_site_fract_x
_atom_site_fract_y
_atom_site_fract_z
_atom_site_U_iso_or_equiv
_atom_site_adp_type
_atom_site_occupancy
_atom_site_site_symmetry_order
_atom_site_calc_flag
_atom_site_refinement_flags_posn
_atom_site_refinement_flags_adp
_atom_site_refinement_flags_occupancy
_atom_site_disorder_assembly
_atom_site_disorder_group
C1 C 1.0539(3) 0.7570(2) 0.5526(2) 0.0319(7) Uani 1 1 d . . . . .
C2 C 1.1295(3) 0.8561(3) 0.5142(2) 0.0355(7) Uani 1 1 d . . . . .
H2 H 1.189147 0.860239 0.556235 0.043 Uiso 1 1 calc R . . . .
C3 C 1.1164(3) 0.9455(2) 0.4169(3) 0.0368(7) Uani 1 1 d . . . . .
C4 C 1.0323(3) 0.9475(3) 0.3507(3) 0.0431(8) Uani 1 1 d . . . . .
H4 H 1.024693 1.012631 0.283910 0.052 Uiso 1 1 calc R . . . .
C5 C 0.9603(3) 0.8515(3) 0.3856(2) 0.0389(7) Uani 1 1 d . . . . .
H5 H 0.902731 0.850101 0.340915 0.047 Uiso 1 1 calc R . . . .
C6 C 0.9681(3) 0.7546(2) 0.4853(2) 0.0314(6) Uani 1 1 d . . . . .
C7 C 0.8859(3) 0.6613(2) 0.5099(2) 0.0325(7) Uani 1 1 d . . . . .
H7 H 0.838534 0.670646 0.455034 0.039 Uiso 1 1 calc R . . . .
C8 C 0.7811(3) 0.4811(2) 0.6082(2) 0.0280(6) Uani 1 1 d . . . . .
C9 C 0.7418(3) 0.4800(3) 0.5206(2) 0.0342(7) Uani 1 1 d . . . . .
H9 H 0.768963 0.539313 0.449124 0.041 Uiso 1 1 calc R . . . .
C10 C 0.6635(3) 0.3929(3) 0.5376(2) 0.0354(7) Uani 1 1 d . . . . .
H10 H 0.636532 0.393778 0.477019 0.042 Uiso 1 1 calc R . . . .
C11 C 0.6221(3) 0.3030(2) 0.6413(2) 0.0302(6) Uani 1 1 d . . . . .
C12 C 0.6601(3) 0.3063(2) 0.7286(2) 0.0337(7) Uani 1 1 d . . . . .
H12 H 0.631734 0.247674 0.800317 0.040 Uiso 1 1 calc R . . . .
C13 C 0.7385(3) 0.3935(2) 0.7123(2) 0.0333(7) Uani 1 1 d . . . . .
H13 H 0.763824 0.393759 0.772893 0.040 Uiso 1 1 calc R . . . .
C14 C 0.5483(3) 0.2055(2) 0.6556(2) 0.0333(7) Uani 1 1 d . . . . .
C15 C 0.5461(4) 0.0934(3) 0.7549(3) 0.0441(8) Uani 1 1 d . . . . .
H15A H 0.446953 0.084766 0.801983 0.066 Uiso 1 1 calc GR . . . .
H15B H 0.615659 0.092030 0.795465 0.066 Uiso 1 1 calc GR . . . .
H15C H 0.574373 0.030150 0.732425 0.066 Uiso 1 1 calc GR . . . .
C16 C 0.4182(4) 0.1392(3) 0.4880(3) 0.0486(8) Uani 1 1 d . . . . .
H16A H 0.516454 0.131926 0.443691 0.073 Uiso 1 1 calc GR . . . .
H16B H 0.370389 0.215215 0.450480 0.073 Uiso 1 1 calc GR . . . .
H16C H 0.359372 0.079595 0.498448 0.073 Uiso 1 1 calc GR . . . .
C17 C 1.1093(3) 0.3376(2) 0.8604(2) 0.0347(7) Uani 1 1 d . . . . .
C18 C 1.2247(3) 0.2503(3) 0.8777(3) 0.0438(8) Uani 1 1 d . . . . .
H18 H 1.286556 0.237275 0.817446 0.053 Uiso 1 1 calc R . . . .
C19 C 1.2479(3) 0.1847(3) 0.9803(3) 0.0411(8) Uani 1 1 d . . . . .
C20 C 1.1650(3) 0.1981(2) 1.0722(3) 0.0365(7) Uani 1 1 d . . . . .
H20 H 1.185620 0.151427 1.142438 0.044 Uiso 1 1 calc R . . . .
C21 C 1.0516(3) 0.2819(2) 1.0576(2) 0.0328(7) Uani 1 1 d . . . . .
H21 H 0.991680 0.292165 1.119876 0.039 Uiso 1 1 calc R . . . .
C22 C 1.0196(3) 0.3536(2) 0.9540(2) 0.0280(6) Uani 1 1 d . . . . .
C23 C 0.8974(3) 0.4369(2) 0.9536(2) 0.0297(6) Uani 1 1 d . . . . .
H23 H 0.844867 0.434136 1.023046 0.036 Uiso 1 1 calc R . . . .
C24 C 0.7233(3) 0.5911(2) 0.8841(2) 0.0273(6) Uani 1 1 d . . . . .
C25 C 0.6340(4) 0.5788(3) 0.9837(3) 0.0528(10) Uani 1 1 d . . . . .
H25 H 0.657425 0.517998 1.048562 0.063 Uiso 1 1 calc R . . . .
C26 C 0.5116(4) 0.6523(3) 0.9917(3) 0.0489(9) Uani 1 1 d . . . . .
H26 H 0.453439 0.641926 1.062215 0.059 Uiso 1 1 calc R . . . .
C27 C 0.4708(3) 0.7406(2) 0.9005(2) 0.0306(6) Uani 1 1 d . . . . .
C28 C 0.5646(4) 0.7560(3) 0.8007(3) 0.0507(9) Uani 1 1 d . . . . .
H28 H 0.543214 0.818533 0.736038 0.061 Uiso 1 1 calc R . . . .
C29 C 0.6890(4) 0.6827(3) 0.7925(3) 0.0485(9) Uani 1 1 d . . . . .
H29 H 0.751500 0.695962 0.722635 0.058 Uiso 1 1 calc R . . . .
C30 C 0.3345(3) 0.8165(2) 0.9083(2) 0.0310(6) Uani 1 1 d . . . . .
C31 C 0.2685(3) 0.8826(3) 0.8100(3) 0.0417(8) Uani 1 1 d . . . . .
H31A H 0.166048 0.908119 0.833160 0.063 Uiso 1 1 calc GR . . . .
H31B H 0.272139 0.833188 0.773596 0.063 Uiso 1 1 calc GR . . . .
H31C H 0.324190 0.949735 0.758969 0.063 Uiso 1 1 calc GR . . . .
C32 C 0.0946(4) 0.8895(3) 1.1075(3) 0.0494(9) Uani 1 1 d . . . . .
H32A H 0.002994 0.938874 1.108362 0.074 Uiso 1 1 calc GR . . . .
H32B H 0.167210 0.917777 1.125513 0.074 Uiso 1 1 calc GR . . . .
H32C H 0.075542 0.810566 1.161698 0.074 Uiso 1 1 calc GR . . . .
F1 F 1.3612(2) 0.10248(17) 0.99304(16) 0.0609(6) Uani 1 1 d . . . . .
F2 F 1.19074(19) 1.04000(15) 0.38320(15) 0.0494(5) Uani 1 1 d . . . . .
N1 N 0.8499(2) 0.51591(19) 0.86919(18) 0.0271(5) Uani 1 1 d . . . . .
N2 N 0.2791(3) 0.8177(2) 1.0028(2) 0.0374(6) Uani 1 1 d . . . . .
N3 N 0.8678(2) 0.56501(19) 0.59846(18) 0.0286(5) Uani 1 1 d . . . . .
N4 N 0.4940(3) 0.2238(2) 0.5740(2) 0.0394(6) Uani 1 1 d . . . . .
O1 O 1.0903(2) 0.39835(18) 0.76039(16) 0.0412(5) Uani 1 1 d . . . . .
O2 O 0.1500(2) 0.89126(18) 1.00110(17) 0.0445(6) Uani 1 1 d . . . . .
O3 O 1.0663(2) 0.67293(17) 0.64792(16) 0.0365(5) Uani 1 1 d . . . . .
O4 O 0.4304(2) 0.12574(18) 0.59212(18) 0.0464(6) Uani 1 1 d . . . . .
Zn1 Zn 0.96309(4) 0.53484(3) 0.71929(3) 0.03157(11) Uani 1 1 d . . . . .
C33 C 1.3990(4) 0.5684(3) 0.7315(3) 0.0581(10) Uani 1 1 d . . . . .
H33A H 1.440827 0.614686 0.654070 0.087 Uiso 1 1 calc GR . . . .
H33B H 1.370620 0.496012 0.740088 0.087 Uiso 1 1 calc GR . . . .
H33C H 1.472414 0.551816 0.774506 0.087 Uiso 1 1 calc GR . . . .
O5 O 1.2736(3) 0.6299(2) 0.7690(2) 0.0574(7) Uani 1 1 d . . . . .
H5A H 1.213601 0.648828 0.728906 0.086 Uiso 1 1 calc GR . . . .

loop_
_atom_site_aniso_label
_atom_site_aniso_U_11
_atom_site_aniso_U_22
_atom_site_aniso_U_33
_atom_site_aniso_U_23
_atom_site_aniso_U_13
_atom_site_aniso_U_12
C1 0.0242(14) 0.0386(16) 0.0287(17) -0.0152(14) -0.0011(11) 0.0026(12)
C2 0.0289(15) 0.0417(17) 0.0368(18) -0.0200(15) -0.0048(12) -0.0004(13)
C3 0.0340(16) 0.0343(17) 0.0357(18) -0.0147(15) 0.0035(13) -0.0055(13)
C4 0.0456(19) 0.0378(17) 0.0325(19) -0.0049(14) -0.0064(14) -0.0027(14)
C5 0.0436(18) 0.0380(17) 0.0297(17) -0.0097(14) -0.0079(13) -0.0037(14)
C6 0.0313(15) 0.0348(15) 0.0249(16) -0.0119(13) -0.0038(12) -0.0006(12)
C7 0.0324(15) 0.0385(16) 0.0246(16) -0.0139(14) -0.0063(12) 0.0028(13)
C8 0.0278(14) 0.0314(15) 0.0227(15) -0.0131(12) -0.0030(11) 0.0030(11)
C9 0.0429(17) 0.0369(16) 0.0190(15) -0.0094(13) -0.0055(12) -0.0031(13)
C10 0.0423(17) 0.0427(17) 0.0234(16) -0.0160(14) -0.0087(12) -0.0011(14)
C11 0.0293(15) 0.0353(16) 0.0257(16) -0.0166(13) -0.0034(11) 0.0036(12)
C12 0.0392(17) 0.0319(15) 0.0241(16) -0.0090(13) -0.0031(12) -0.0032(13)
C13 0.0401(17) 0.0368(16) 0.0235(16) -0.0137(13) -0.0083(12) -0.0002(13)
C14 0.0308(15) 0.0380(16) 0.0304(17) -0.0176(14) -0.0040(12) 0.0022(12)
C15 0.053(2) 0.0399(18) 0.039(2) -0.0163(16) -0.0112(15) -0.0030(15)
C16 0.050(2) 0.056(2) 0.051(2) -0.0290(18) -0.0191(16) 0.0017(16)
C17 0.0334(16) 0.0378(16) 0.0299(17) -0.0133(14) -0.0083(12) 0.0029(13)
C18 0.0395(18) 0.0472(19) 0.0365(19) -0.0170(16) -0.0082(14) 0.0126(15)
C19 0.0354(17) 0.0373(17) 0.042(2) -0.0123(15) -0.0136(14) 0.0105(13)
C20 0.0380(17) 0.0353(16) 0.0315(17) -0.0069(14) -0.0143(13) -0.0014(13)
C21 0.0331(16) 0.0359(16) 0.0281(16) -0.0119(13) -0.0073(12) -0.0035(13)
C22 0.0283(14) 0.0268(14) 0.0283(16) -0.0097(12) -0.0088(11) -0.0021(11)
C23 0.0316(15) 0.0359(16) 0.0224(15) -0.0135(13) -0.0043(11) -0.0037(12)
C24 0.0275(14) 0.0298(14) 0.0275(16) -0.0151(13) -0.0062(11) -0.0008(11)
C25 0.052(2) 0.052(2) 0.0238(18) -0.0029(15) -0.0005(14) 0.0194(16)
C26 0.0466(19) 0.049(2) 0.0245(17) -0.0064(15) 0.0048(14) 0.0125(15)
C27 0.0297(15) 0.0339(15) 0.0318(17) -0.0183(14) -0.0067(12) 0.0008(12)
C28 0.057(2) 0.060(2) 0.0269(18) -0.0183(16) -0.0156(15) 0.0233(17)
C29 0.050(2) 0.061(2) 0.0279(18) -0.0220(16) -0.0103(14) 0.0209(17)
C30 0.0283(15) 0.0335(15) 0.0326(17) -0.0166(13) -0.0058(12) 0.0000(12)
C31 0.0378(17) 0.0476(19) 0.041(2) -0.0202(16) -0.0137(14) 0.0051(14)
C32 0.051(2) 0.060(2) 0.038(2) -0.0295(18) -0.0096(15) 0.0163(17)
F1 0.0553(12) 0.0597(12) 0.0465(12) -0.0134(10) -0.0183(9) 0.0299(10)
F2 0.0480(11) 0.0416(10) 0.0519(12) -0.0166(9) -0.0003(9) -0.0132(8)
N1 0.0264(12) 0.0296(12) 0.0260(13) -0.0135(10) -0.0049(9) -0.0006(9)
N2 0.0358(14) 0.0383(14) 0.0363(15) -0.0184(12) -0.0102(11) 0.0109(11)
N3 0.0298(12) 0.0326(13) 0.0198(12) -0.0114(11) -0.0023(9) 0.0015(10)
N4 0.0421(15) 0.0396(15) 0.0403(16) -0.0199(13) -0.0068(12) -0.0077(12)
O1 0.0422(12) 0.0463(12) 0.0267(12) -0.0142(10) -0.0099(9) 0.0151(10)
O2 0.0438(13) 0.0506(13) 0.0368(13) -0.0240(11) -0.0135(10) 0.0220(10)
O3 0.0336(11) 0.0425(12) 0.0285(12) -0.0092(10) -0.0108(9) -0.0012(9)
O4 0.0599(15) 0.0453(13) 0.0390(14) -0.0163(11) -0.0136(11) -0.0150(11)
Zn1 0.03181(19) 0.0366(2) 0.02238(19) -0.01124(15) -0.00650(13) 0.00344(14)
C33 0.053(2) 0.081(3) 0.032(2) -0.0217(19) -0.0123(16) 0.0101(19)
O5 0.0523(15) 0.0793(18) 0.0508(16) -0.0369(14) -0.0254(12) 0.0176(13)

loop_
_atom_type_symbol
_atom_type_description
_atom_type_scat_dispersion_real
_atom_type_scat_dispersion_imag
_atom_type_scat_source
C C 0.0033 0.0016 'International Tables Vol C Tables 4.2.6.8 and 6.1.1.4'
H H 0.0000 0.0000 'International Tables Vol C Tables 4.2.6.8 and 6.1.1.4'
F F 0.0171 0.0103 'International Tables Vol C Tables 4.2.6.8 and 6.1.1.4'
N N 0.0061 0.0033 'International Tables Vol C Tables 4.2.6.8 and 6.1.1.4'
O O 0.0106 0.0060 'International Tables Vol C Tables 4.2.6.8 and 6.1.1.4'
Zn Zn 0.2839 1.4301 'International Tables Vol C Tables 4.2.6.8 and 6.1.1.4'

loop_
_geom_angle_atom_site_label_1
_geom_angle_atom_site_label_2
_geom_angle_atom_site_label_3
_geom_angle
_geom_angle_site_symmetry_1
_geom_angle_site_symmetry_3
C2 C1 C6 117.8(3) . .
O3 C1 C2 118.2(3) . .
O3 C1 C6 123.9(3) . .
C1 C2 H2 120.2 . .
C3 C2 C1 119.6(3) . .
C3 C2 H2 120.2 . .
C2 C3 C4 124.3(3) . .
C2 C3 F2 117.7(3) . .
F2 C3 C4 118.0(3) . .
C3 C4 H4 121.5 . .
C5 C4 C3 117.0(3) . .
C5 C4 H4 121.5 . .
C4 C5 H5 118.7 . .
C4 C5 C6 122.6(3) . .
C6 C5 H5 118.7 . .
C1 C6 C7 125.7(3) . .
C5 C6 C1 118.7(3) . .
C5 C6 C7 115.6(3) . .
C6 C7 H7 115.9 . .
N3 C7 C6 128.2(3) . .
N3 C7 H7 115.9 . .
C9 C8 C13 118.7(3) . .
C9 C8 N3 124.2(2) . .
C13 C8 N3 117.0(2) . .
C8 C9 H9 120.0 . .
C10 C9 C8 119.9(3) . .
C10 C9 H9 120.0 . .
C9 C10 H10 118.9 . .
C9 C10 C11 122.1(3) . .
C11 C10 H10 118.9 . .
C10 C11 C14 120.9(3) . .
C12 C11 C10 117.3(3) . .
C12 C11 C14 121.7(3) . .
C11 C12 H12 119.5 . .
C13 C12 C11 120.9(3) . .
C13 C12 H12 119.5 . .
C8 C13 H13 119.5 . .
C12 C13 C8 121.0(3) . .
C12 C13 H13 119.5 . .
C11 C14 C15 121.3(3) . .
N4 C14 C11 114.8(3) . .
N4 C14 C15 123.8(3) . .
C14 C15 H15A 109.5 . .
C14 C15 H15B 109.5 . .
C14 C15 H15C 109.5 . .
H15A C15 H15B 109.5 . .
H15A C15 H15C 109.5 . .
H15B C15 H15C 109.5 . .
H16A C16 H16B 109.5 . .
H16A C16 H16C 109.5 . .
H16B C16 H16C 109.5 . .
O4 C16 H16A 109.5 . .
O4 C16 H16B 109.5 . .
O4 C16 H16C 109.5 . .
C18 C17 C22 117.5(3) . .
O1 C17 C18 118.3(3) . .
O1 C17 C22 124.2(3) . .
C17 C18 H18 119.9 . .
C19 C18 C17 120.3(3) . .
C19 C18 H18 119.9 . .
C18 C19 C20 123.9(3) . .
F1 C19 C18 118.3(3) . .
F1 C19 C20 117.7(3) . .
C19 C20 H20 121.6 . .
C21 C20 C19 116.8(3) . .
C21 C20 H20 121.6 . .
C20 C21 H21 118.6 . .
C20 C21 C22 122.8(3) . .
C22 C21 H21 118.6 . .
C17 C22 C23 126.0(3) . .
C21 C22 C17 118.5(2) . .
C21 C22 C23 115.5(2) . .
C22 C23 H23 116.2 . .
N1 C23 C22 127.6(3) . .
N1 C23 H23 116.2 . .
C25 C24 C29 117.5(3) . .
C25 C24 N1 124.6(3) . .
C29 C24 N1 118.0(2) . .
C24 C25 H25 119.3 . .
C24 C25 C26 121.5(3) . .
C26 C25 H25 119.3 . .
C25 C26 H26 119.1 . .
C25 C26 C27 121.8(3) . .
C27 C26 H26 119.1 . .
C26 C27 C28 116.5(3) . .
C26 C27 C30 122.1(3) . .
C28 C27 C30 121.4(3) . .
C27 C28 H28 119.2 . .
C27 C28 C29 121.7(3) . .
C29 C28 H28 119.2 . .
C24 C29 C28 120.9(3) . .
C24 C29 H29 119.5 . .
C28 C29 H29 119.5 . .
C27 C30 C31 119.5(2) . .
N2 C30 C27 115.8(3) . .
N2 C30 C31 124.7(3) . .
C30 C31 H31A 109.5 . .
C30 C31 H31B 109.5 . .
C30 C31 H31C 109.5 . .
H31A C31 H31B 109.5 . .
H31A C31 H31C 109.5 . .
H31B C31 H31C 109.5 . .
H32A C32 H32B 109.5 . .
H32A C32 H32C 109.5 . .
H32B C32 H32C 109.5 . .
O2 C32 H32A 109.5 . .
O2 C32 H32B 109.5 . .
O2 C32 H32C 109.5 . .
C23 N1 C24 120.1(2) . .
C23 N1 Zn1 118.66(18) . .
C24 N1 Zn1 121.12(17) . .
C30 N2 O2 111.0(2) . .
C7 N3 C8 120.1(2) . .
C7 N3 Zn1 119.7(2) . .
C8 N3 Zn1 120.23(17) . .
C14 N4 O4 111.4(2) . .
C17 O1 Zn1 123.32(18) . .
N2 O2 C32 108.4(2) . .
C1 O3 Zn1 124.88(19) . .
N4 O4 C16 107.1(2) . .
N3 Zn1 N1 123.26(9) . .
O1 Zn1 N1 98.36(9) . .
O1 Zn1 N3 115.48(9) . .
O1 Zn1 O3 112.99(9) . .
O3 Zn1 N1 109.92(9) . .
O3 Zn1 N3 97.43(9) . .
H33A C33 H33B 109.5 . .
H33A C33 H33C 109.5 . .
H33B C33 H33C 109.5 . .
O5 C33 H33A 109.5 . .
O5 C33 H33B 109.5 . .
O5 C33 H33C 109.5 . .
C33 O5 H5A 109.5 . .

loop_
_geom_bond_atom_site_label_1
_geom_bond_atom_site_label_2
_geom_bond_distance
_geom_bond_site_symmetry_2
C1 C2 1.414(4) .
C1 C6 1.427(4) .
C1 O3 1.312(3) .
C2 H2 0.9500 .
C2 C3 1.358(4) .
C3 C4 1.376(4) .
C3 F2 1.367(3) .
C4 H4 0.9500 .
C4 C5 1.369(4) .
C5 H5 0.9500 .
C5 C6 1.410(4) .
C6 C7 1.432(4) .
C7 H7 0.9500 .
C7 N3 1.306(3) .
C8 C9 1.390(4) .
C8 C13 1.394(4) .
C8 N3 1.432(4) .
C9 H9 0.9500 .
C9 C10 1.375(4) .
C10 H10 0.9500 .
C10 C11 1.402(4) .
C11 C12 1.393(4) .
C11 C14 1.480(4) .
C12 H12 0.9500 .
C12 C13 1.380(4) .
C13 H13 0.9500 .
C14 C15 1.496(4) .
C14 N4 1.296(4) .
C15 H15A 0.9800 .
C15 H15B 0.9800 .
C15 H15C 0.9800 .
C16 H16A 0.9800 .
C16 H16B 0.9800 .
C16 H16C 0.9800 .
C16 O4 1.427(4) .
C17 C18 1.408(4) .
C17 C22 1.430(4) .
C17 O1 1.310(3) .
C18 H18 0.9500 .
C18 C19 1.360(4) .
C19 C20 1.376(4) .
C19 F1 1.355(3) .
C20 H20 0.9500 .
C20 C21 1.368(4) .
C21 H21 0.9500 .
C21 C22 1.412(4) .
C22 C23 1.430(4) .
C23 H23 0.9500 .
C23 N1 1.301(3) .
C24 C25 1.371(4) .
C24 C29 1.374(4) .
C24 N1 1.431(3) .
C25 H25 0.9500 .
C25 C26 1.373(4) .
C26 H26 0.9500 .
C26 C27 1.377(4) .
C27 C28 1.381(4) .
C27 C30 1.483(4) .
C28 H28 0.9500 .
C28 C29 1.385(4) .
C29 H29 0.9500 .
C30 C31 1.499(4) .
C30 N2 1.288(4) .
C31 H31A 0.9800 .
C31 H31B 0.9800 .
C31 H31C 0.9800 .
C32 H32A 0.9800 .
C32 H32B 0.9800 .
C32 H32C 0.9800 .
C32 O2 1.428(3) .
N1 Zn1 2.000(2) .
N2 O2 1.406(3) .
N3 Zn1 1.996(2) .
N4 O4 1.411(3) .
O1 Zn1 1.9009(19) .
O3 Zn1 1.929(2) .
C33 H33A 0.9800 .
C33 H33B 0.9800 .
C33 H33C 0.9800 .
C33 O5 1.417(4) .
O5 H5A 0.8400 .

loop_
_geom_torsion_atom_site_label_1
_geom_torsion_atom_site_label_2
_geom_torsion_atom_site_label_3
_geom_torsion_atom_site_label_4
_geom_torsion
_geom_torsion_site_symmetry_1
_geom_torsion_site_symmetry_2
_geom_torsion_site_symmetry_3
_geom_torsion_site_symmetry_4
C1 C2 C3 C4 0.3(4) . . . .
C1 C2 C3 F2 179.6(2) . . . .
C1 C6 C7 N3 3.5(5) . . . .
C2 C1 C6 C5 -1.4(4) . . . .
C2 C1 C6 C7 179.2(2) . . . .
C2 C1 O3 Zn1 175.94(18) . . . .
C2 C3 C4 C5 -1.3(5) . . . .
C3 C4 C5 C6 1.0(5) . . . .
C4 C5 C6 C1 0.3(4) . . . .
C4 C5 C6 C7 179.8(3) . . . .
C5 C6 C7 N3 -176.0(3) . . . .
C6 C1 C2 C3 1.1(4) . . . .
C6 C1 O3 Zn1 -3.8(4) . . . .
C6 C7 N3 C8 -179.9(2) . . . .
C6 C7 N3 Zn1 -0.5(4) . . . .
C8 C9 C10 C11 -0.6(4) . . . .
C9 C8 C13 C12 0.7(4) . . . .
C9 C8 N3 C7 16.3(4) . . . .
C9 C8 N3 Zn1 -163.1(2) . . . .
C9 C10 C11 C12 1.7(4) . . . .
C9 C10 C11 C14 -175.0(3) . . . .
C10 C11 C12 C13 -1.5(4) . . . .
C10 C11 C14 C15 160.4(3) . . . .
C10 C11 C14 N4 -16.4(4) . . . .
C11 C12 C13 C8 0.4(4) . . . .
C11 C14 N4 O4 177.9(2) . . . .
C12 C11 C14 C15 -16.2(4) . . . .
C12 C11 C14 N4 167.1(3) . . . .
C13 C8 C9 C10 -0.6(4) . . . .
C13 C8 N3 C7 -165.8(2) . . . .
C13 C8 N3 Zn1 14.8(3) . . . .
C14 C11 C12 C13 175.1(2) . . . .
C14 N4 O4 C16 -161.3(2) . . . .
C15 C14 N4 O4 1.3(4) . . . .
C17 C18 C19 C20 -0.7(5) . . . .
C17 C18 C19 F1 -179.3(3) . . . .
C17 C22 C23 N1 -3.6(5) . . . .
C18 C17 C22 C21 0.1(4) . . . .
C18 C17 C22 C23 -179.7(3) . . . .
C18 C17 O1 Zn1 -168.9(2) . . . .
C18 C19 C20 C21 1.1(5) . . . .
C19 C20 C21 C22 -0.9(4) . . . .
C20 C21 C22 C17 0.3(4) . . . .
C20 C21 C22 C23 -179.8(3) . . . .
C21 C22 C23 N1 176.6(3) . . . .
C22 C17 C18 C19 0.1(5) . . . .
C22 C17 O1 Zn1 11.5(4) . . . .
C22 C23 N1 C24 178.7(3) . . . .
C22 C23 N1 Zn1 -4.4(4) . . . .
C24 C25 C26 C27 1.2(6) . . . .
C25 C24 C29 C28 -3.2(5) . . . .
C25 C24 N1 C23 -8.1(4) . . . .
C25 C24 N1 Zn1 175.1(3) . . . .
C25 C26 C27 C28 -4.1(5) . . . .
C25 C26 C27 C30 176.7(3) . . . .
C26 C27 C28 C29 3.4(5) . . . .
C26 C27 C30 C31 -159.3(3) . . . .
C26 C27 C30 N2 19.0(4) . . . .
C27 C28 C29 C24 0.3(6) . . . .
C27 C30 N2 O2 -179.4(2) . . . .
C28 C27 C30 C31 21.6(4) . . . .
C28 C27 C30 N2 -160.1(3) . . . .
C29 C24 C25 C26 2.5(5) . . . .
C29 C24 N1 C23 171.3(3) . . . .
C29 C24 N1 Zn1 -5.5(4) . . . .
C30 C27 C28 C29 -177.4(3) . . . .
C30 N2 O2 C32 -179.6(3) . . . .
C31 C30 N2 O2 -1.2(4) . . . .
F1 C19 C20 C21 179.7(3) . . . .
F2 C3 C4 C5 179.3(3) . . . .
N1 C24 C25 C26 -178.0(3) . . . .
N1 C24 C29 C28 177.3(3) . . . .
N3 C8 C9 C10 177.2(2) . . . .
N3 C8 C13 C12 -177.3(2) . . . .
O1 C17 C18 C19 -179.6(3) . . . .
O1 C17 C22 C21 179.7(3) . . . .
O1 C17 C22 C23 -0.1(5) . . . .
O3 C1 C2 C3 -178.7(2) . . . .
O3 C1 C6 C5 178.4(3) . . . .
O3 C1 C6 C7 -1.1(4) . . . .
